data_9009434
loop_
_publ_author_name
'Perrotta, A. J.'
'Smith, J. V.'

_publ_section_title
;
 The crystal structure of kalsilite, KAlSiO4
 Sample: Refinement with O2 on triad axis
;
_journal_name_full 'Mineralogical Magazine'
_journal_page_first 588
_journal_page_last 595
_journal_paper_doi 10.1180/minmag.1965.035.272.02
_journal_volume 35
_journal_year 1965
_chemical_compound_source 'Mt. Nyiragongo, Congo'
_chemical_formula_sum 'Al K O4 Si'
_chemical_name_mineral Kalsilite
_space_group_IT_number 173
_symmetry_space_group_name_Hall 'P 6c'
_symmetry_space_group_name_H-M 'P 63'
_cell_angle_alpha 90
_cell_angle_beta 90
_cell_angle_gamma 120
_cell_length_a 5.161
_cell_length_b 5.161
_cell_length_c 8.693
_cell_formula_units_Z 2
_cell_volume 200.525
_database_code_amcsd 0014442
_exptl_crystal_density_diffrn 2.619
_cod_original_formula_sum 'K Al Si O4'
_cod_database_code 9009434

loop_
_space_group_symop_operation_xyz
x,y,z
x-y,x,1/2+z
-y,x-y,z
-x,-y,1/2+z
-x+y,-x,z
y,-x+y,1/2+z

loop_
_atom_site_aniso_label
_atom_site_aniso_U_11
_atom_site_aniso_U_22
_atom_site_aniso_U_33
_atom_site_aniso_U_12
_atom_site_aniso_U_13
_atom_site_aniso_U_23
K 0.01498 0.01498 0.01302 0.00749 0.00000 0.00000
Al 0.00638 0.00638 -0.00191 0.00324 0.00000 0.00000
Si 0.00445 0.00445 0.00689 0.00223 0.00000 0.00000
O1 0.00749 0.00850 0.03637 0.00395 -0.00394 -0.00315
O2 0.05789 0.05789 -0.00191 0.02894 0.00000 0.00000

loop_
_atom_site_label
_atom_site_fract_x
_atom_site_fract_y
_atom_site_fract_z
_atom_site_U_iso_or_equiv
K 0.00000 0.00000 0.24350 0.01494
Al 0.33333 0.66667 0.04860 0.00659
Si 0.33333 0.66667 0.43000 0.00469
O1 0.38310 0.98640 0.48950 0.01229
O2 0.33333 0.66667 0.25000 0.04534

loop_
_cod_related_entry_id
_cod_related_entry_database
_cod_related_entry_code
1 AMCSD 0014442
